data_4311511
loop_
_publ_author_name
'Juan P. Garc\'ia-Ter\'an'
'Oscar Castillo'
'Antonio Luque'
'Urko Garc\'ia-Couceiro'
'Pascual Rom\'an'
'Francesc Lloret'

_publ_contact_author
;
 Oscar Castillo. Departamento de Quimica Inorganica. Facultad de Ciencias
 Universidad del Pais Vasco,  Apdo. 644, E-48080 Bilbao, Spain
;
_publ_contact_author_email qipcacao@lg.ehu.es
_publ_contact_author_fax '+34-944 648 500'
_publ_contact_author_phone '+34-946 015 991'
_publ_section_title
;
 One-Dimensional Oxalato-Bridged Cu(II), Co(II), and Zn(II) Complexes with
 Purine and Adenine as Terminal Ligands
;
_journal_name_full 'Inorganic Chemistry'
_journal_page_first 5761
_journal_page_last 5770
_journal_paper_doi 10.1021/ic049569h
_journal_volume 43
_journal_year 2004
_chemical_compound_source 'synthesis as described'
_chemical_formula_moiety 'C7 H7 N5 O5 Zn, 2 (C5 H5 N5), H2 O'
_chemical_formula_structural 'C7 H7 N5 O5 Zn1, 2 (C5 H5 N5), H2 O'
_chemical_formula_sum 'C17 H19 N15 O6 Zn'
_chemical_formula_weight 594.84
_chemical_name_systematic
;
catena-aqua(mu-oxalato)adeninezinc(II)-adenine-water (1/2/1)
;
_space_group_IT_number 2
_symmetry_cell_setting triclinic
_symmetry_Int_Tables_number 2
_symmetry_space_group_name_Hall '-P 1'
_symmetry_space_group_name_H-M 'P -1'
_atom_sites_solution_hydrogens difmap
_atom_sites_solution_primary direct
_atom_sites_solution_secondary difmap
_audit_creation_method SHELXL
_cell_angle_alpha 82.06(2)
_cell_angle_beta 80.16(2)
_cell_angle_gamma 74.40(2)
_cell_formula_units_Z 2
_cell_length_a 7.487(2)
_cell_length_b 8.226(2)
_cell_length_c 19.150(2)
_cell_measurement_reflns_used 11012
_cell_measurement_temperature 293(2)
_cell_measurement_theta_max 30.06
_cell_measurement_theta_min 2.85
_cell_measurement_wavelength 0.71073
_cell_volume 1114.0(4)
_computing_molecular_graphics 'Ortep-3 for Windows (Farrugia, 1997)'
_computing_publication_material 'WinGX publication routines (Farrugia, 1999)'
_computing_structure_refinement 'SHELXL-97 (Sheldrick, 1997)'
_diffrn_ambient_temperature 293(2)
_diffrn_detector_area_resol_mean '1024 \\times 1024 with blocks 2\\times 2'
_diffrn_measured_fraction_theta_full 0.982
_diffrn_measured_fraction_theta_max 0.982
_diffrn_measurement_device_type Xcalibur
_diffrn_measurement_method \w
_diffrn_radiation_monochromator graphite
_diffrn_radiation_probe x-ray
_diffrn_radiation_source 'fine-focus sealed tube'
_diffrn_radiation_type MoK\a
_diffrn_radiation_wavelength 0.71073
_diffrn_reflns_av_R_equivalents 0.0648
_diffrn_reflns_av_sigmaI/netI 0.3141
_diffrn_reflns_limit_h_max 10
_diffrn_reflns_limit_h_min -9
_diffrn_reflns_limit_k_max 11
_diffrn_reflns_limit_k_min -11
_diffrn_reflns_limit_l_max 26
_diffrn_reflns_limit_l_min -26
_diffrn_reflns_number 11012
_diffrn_reflns_theta_full 30.06
_diffrn_reflns_theta_max 30.06
_diffrn_reflns_theta_min 2.85
_diffrn_standards_decay_% 0
_diffrn_standards_interval_count 0
_diffrn_standards_interval_time 0
_diffrn_standards_number 0
_exptl_absorpt_coefficient_mu 1.177
_exptl_absorpt_correction_type none
_exptl_crystal_colour white
_exptl_crystal_density_diffrn 1.773
_exptl_crystal_density_meas 1.78(1)
_exptl_crystal_density_method 'flotation in a mixture of carbon tetrachloride and bromoform'
_exptl_crystal_description prismatic
_exptl_crystal_F_000 608
_exptl_crystal_size_max 0.20
_exptl_crystal_size_mid 0.10
_exptl_crystal_size_min 0.05
_refine_diff_density_max 0.443
_refine_diff_density_min -0.437
_refine_diff_density_rms 0.073
_refine_ls_extinction_method none
_refine_ls_goodness_of_fit_ref 0.582
_refine_ls_hydrogen_treatment noref
_refine_ls_matrix_type full
_refine_ls_number_parameters 352
_refine_ls_number_reflns 6430
_refine_ls_number_restraints 0
_refine_ls_restrained_S_all 0.582
_refine_ls_R_factor_all 0.0777
_refine_ls_R_factor_gt 0.0425
_refine_ls_shift/su_max 0.007
_refine_ls_shift/su_mean 0.001
_refine_ls_structure_factor_coef Fsqd
_refine_ls_weighting_details 'calc w=1/[\s^2^(Fo^2^)+(0.0149P)^2^] where P=(Fo^2^+2Fc^2^)/3'
_refine_ls_weighting_scheme calc
_refine_ls_wR_factor_gt 0.0580
_refine_ls_wR_factor_ref 0.0711
_reflns_number_gt 2057
_reflns_number_total 6430
_reflns_threshold_expression >2sigma(I)
_cod_data_source_file ic049569h_6.cif
_cod_data_source_block compound6
_cod_original_formula_sum 'C17 H19 N15 O6 Zn1'
_cod_database_code 4311511

loop_
_symmetry_equiv_pos_as_xyz
'x, y, z'
'-x, -y, -z'

loop_
_atom_site_label
_atom_site_type_symbol
_atom_site_fract_x
_atom_site_fract_y
_atom_site_fract_z
_atom_site_U_iso_or_equiv
_atom_site_adp_type
_atom_site_occupancy
_atom_site_symmetry_multiplicity
_atom_site_calc_flag
_atom_site_refinement_flags
_atom_site_disorder_assembly
_atom_site_disorder_group
Zn1 Zn 0.30388(6) 0.28891(5) 0.06075(2) 0.02677(13) Uani 1 1 d . . .
C9 C 0.5350(5) 0.0516(4) -0.03370(18) 0.0249(9) Uani 1 1 d . . .
O1 O 0.4813(3) 0.2106(3) -0.03529(11) 0.0298(6) Uani 1 1 d . . .
O2 O 0.3610(3) 0.0305(3) 0.08339(12) 0.0307(7) Uani 1 1 d . . .
C10 C -0.0519(5) 0.4281(4) 0.00576(17) 0.0168(8) Uani 1 1 d . . .
O3 O 0.0319(3) 0.2884(3) 0.03491(12) 0.0266(6) Uani 1 1 d . . .
O4 O 0.2096(3) 0.5371(3) 0.01426(11) 0.0239(6) Uani 1 1 d . . .
O5W O 0.5455(3) 0.3429(3) 0.08548(11) 0.0292(6) Uani 1 1 d . . .
H51W H 0.6022 0.2417 0.1188 0.05 Uiso 1 1 d . . .
H52W H 0.6567 0.3705 0.0499 0.05 Uiso 1 1 d . . .
N1a N 0.0439(4) 0.2835(3) 0.28315(15) 0.0320(8) Uani 1 1 d . . .
C2a C 0.1233(5) 0.2507(4) 0.2168(2) 0.0319(10) Uani 1 1 d . . .
H2a H 0.103 0.1338 0.2025 0.05 Uiso 1 1 d . . .
N3a N 0.2027(4) 0.3472(3) 0.16669(14) 0.0272(8) Uani 1 1 d . . .
C4a C 0.2005(5) 0.4954(4) 0.19029(18) 0.0235(9) Uani 1 1 d . . .
C5a C 0.1214(5) 0.5463(4) 0.25672(18) 0.0240(9) Uani 1 1 d . . .
C6a C 0.0364(5) 0.4341(4) 0.30513(19) 0.0283(9) Uani 1 1 d . . .
N7a N 0.1388(4) 0.7074(4) 0.26320(15) 0.0331(8) Uani 1 1 d . . .
C8a C 0.2277(5) 0.7482(4) 0.20074(19) 0.0271(9) Uani 1 1 d . . .
H8a H 0.2494 0.8803 0.1749 0.05 Uiso 1 1 d . . .
N9a N 0.2672(4) 0.6279(3) 0.15419(14) 0.0262(7) Uani 1 1 d . . .
H9a H 0.3533 0.6348 0.1098 0.05 Uiso 1 1 d . . .
N6a N -0.0489(4) 0.4703(3) 0.36952(15) 0.0387(9) Uani 1 1 d . . .
H6aA H -0.0998 0.3861 0.3996 0.05 Uiso 1 1 d . . .
H6aB H -0.0509 0.5723 0.3867 0.05 Uiso 1 1 d . . .
N1b N 0.7082(4) 1.0683(4) 0.18340(15) 0.0334(8) Uani 1 1 d . . .
C2b C 0.6049(5) 1.0383(5) 0.2459(2) 0.0402(11) Uani 1 1 d . . .
H2b H 0.5476 1.1402 0.278 0.05 Uiso 1 1 d . . .
N3b N 0.5674(4) 0.8918(4) 0.27581(15) 0.0392(9) Uani 1 1 d . . .
C4b C 0.6452(5) 0.7674(5) 0.23346(19) 0.0301(9) Uani 1 1 d . . .
C5b C 0.7538(5) 0.7804(4) 0.16767(18) 0.0246(9) Uani 1 1 d . . .
C6b C 0.7870(5) 0.9397(5) 0.14271(19) 0.0286(9) Uani 1 1 d . . .
N7b N 0.8106(4) 0.6269(4) 0.13814(15) 0.0318(8) Uani 1 1 d . . .
C8b C 0.7367(5) 0.5252(5) 0.1868(2) 0.0340(10) Uani 1 1 d . . .
H8b H 0.7569 0.3948 0.1735 0.05 Uiso 1 1 d . . .
N9b N 0.6361(4) 0.6007(4) 0.24514(15) 0.0360(8) Uani 1 1 d . . .
H9b H 0.5617 0.529 0.2816 0.05 Uiso 1 1 d . . .
N6b N 0.8895(4) 0.9678(3) 0.08081(16) 0.0409(9) Uani 1 1 d . . .
H6bB H 0.9289 1.076 0.0586 0.05 Uiso 1 1 d . . .
H6bA H 0.9501 0.8837 0.0506 0.05 Uiso 1 1 d . . .
N1c N 0.8633(4) -0.2292(4) 0.44373(15) 0.0367(9) Uani 1 1 d . . .
C2c C 0.7826(6) -0.2721(5) 0.5082(2) 0.0398(11) Uani 1 1 d . . .
H2c H 0.7725 -0.4091 0.5172 0.05 Uiso 1 1 d . . .
N3c N 0.6966(4) -0.1771(4) 0.56111(15) 0.0388(9) Uani 1 1 d . . .
C4c C 0.6991(5) -0.0127(5) 0.54142(19) 0.0286(9) Uani 1 1 d . . .
C5c C 0.7774(5) 0.0499(4) 0.47595(19) 0.0272(9) Uani 1 1 d . . .
C6c C 0.8639(5) -0.0642(5) 0.42512(19) 0.0310(10) Uani 1 1 d . . .
N7c N 0.7534(4) 0.2251(4) 0.47420(16) 0.0376(9) Uani 1 1 d . . .
C8c C 0.6615(6) 0.2592(5) 0.5381(2) 0.0402(11) Uani 1 1 d . . .
H8c H 0.671 0.3621 0.557 0.05 Uiso 1 1 d . . .
N9c N 0.6267(4) 0.1221(4) 0.58054(15) 0.0384(9) Uani 1 1 d . . .
H9c H 0.5739 0.1248 0.631 0.05 Uiso 1 1 d . . .
N6c N 0.9446(4) -0.0227(3) 0.36058(15) 0.0409(9) Uani 1 1 d . . .
H6cA H 0.9893 -0.1024 0.3239 0.05 Uiso 1 1 d . . .
H6cB H 0.9704 0.0881 0.3456 0.05 Uiso 1 1 d . . .
O6W O 0.5154(3) 0.3926(3) 0.35996(14) 0.0549(8) Uani 1 1 d . . .
H61W H 0.6525 0.3498 0.3781 0.05 Uiso 1 1 d . . .
H62W H 0.4515 0.2974 0.3719 0.05 Uiso 1 1 d . . .

loop_
_atom_site_aniso_label
_atom_site_aniso_U_11
_atom_site_aniso_U_22
_atom_site_aniso_U_33
_atom_site_aniso_U_23
_atom_site_aniso_U_13
_atom_site_aniso_U_12
Zn1 0.0303(3) 0.0194(3) 0.0283(3) -0.0043(2) 0.0006(2) -0.00433(19)
C9 0.021(2) 0.028(2) 0.026(2) -0.0014(19) -0.0032(19) -0.0082(17)
O1 0.0421(17) 0.0131(13) 0.0283(15) -0.0003(12) 0.0041(13) -0.0034(12)
O2 0.0370(17) 0.0198(14) 0.0321(16) -0.0040(12) 0.0105(13) -0.0105(12)
C10 0.017(2) 0.018(2) 0.0122(19) -0.0040(16) 0.0052(17) -0.0024(16)
O3 0.0296(15) 0.0145(13) 0.0347(16) 0.0024(12) -0.0038(13) -0.0066(11)
O4 0.0215(15) 0.0194(13) 0.0311(15) 0.0039(11) -0.0048(12) -0.0082(11)
O5W 0.0278(15) 0.0279(14) 0.0308(15) 0.0005(12) 0.0038(12) -0.0119(11)
N1a 0.039(2) 0.0255(19) 0.031(2) -0.0065(16) 0.0061(17) -0.0108(15)
C2a 0.036(3) 0.027(2) 0.032(2) -0.005(2) 0.004(2) -0.0109(18)
N3a 0.037(2) 0.0189(17) 0.0245(18) 0.0017(15) 0.0008(16) -0.0108(15)
C4a 0.020(2) 0.028(2) 0.026(2) -0.0061(19) -0.0008(18) -0.0112(17)
C5a 0.027(2) 0.021(2) 0.024(2) -0.0018(18) -0.0014(18) -0.0081(17)
C6a 0.034(2) 0.023(2) 0.029(2) -0.0021(19) -0.006(2) -0.0072(18)
N7a 0.041(2) 0.0306(19) 0.0289(19) -0.0065(16) 0.0079(17) -0.0169(16)
C8a 0.031(2) 0.017(2) 0.031(2) -0.0076(18) 0.0073(19) -0.0066(17)
N9a 0.0236(18) 0.0262(18) 0.0251(18) -0.0054(15) 0.0075(15) -0.0054(14)
N6a 0.064(2) 0.0287(19) 0.0248(19) -0.0080(16) 0.0155(18) -0.0242(17)
N1b 0.049(2) 0.0266(19) 0.0244(19) -0.0019(16) 0.0015(17) -0.0125(16)
C2b 0.050(3) 0.043(3) 0.027(2) -0.009(2) 0.001(2) -0.012(2)
N3b 0.051(2) 0.041(2) 0.0260(19) -0.0123(17) 0.0101(17) -0.0167(18)
C4b 0.030(2) 0.033(2) 0.028(2) 0.001(2) -0.006(2) -0.0104(19)
C5b 0.028(2) 0.027(2) 0.019(2) -0.0025(18) 0.0018(18) -0.0099(18)
C6b 0.031(2) 0.026(2) 0.027(2) 0.0012(19) -0.005(2) -0.0062(18)
N7b 0.037(2) 0.0268(19) 0.029(2) -0.0003(16) -0.0042(17) -0.0050(15)
C8b 0.038(3) 0.031(2) 0.035(3) -0.007(2) -0.007(2) -0.0099(19)
N9b 0.042(2) 0.029(2) 0.035(2) 0.0047(17) 0.0021(18) -0.0137(16)
N6b 0.057(2) 0.0251(18) 0.033(2) 0.0001(16) 0.0184(18) -0.0155(16)
N1c 0.052(2) 0.0279(19) 0.029(2) -0.0018(16) 0.0063(18) -0.0161(17)
C2c 0.056(3) 0.029(2) 0.035(3) -0.002(2) 0.001(2) -0.017(2)
N3c 0.053(2) 0.031(2) 0.031(2) -0.0009(17) 0.0054(18) -0.0179(17)
C4c 0.025(2) 0.032(2) 0.028(2) -0.009(2) 0.0005(19) -0.0068(18)
C5c 0.030(2) 0.024(2) 0.028(2) -0.0032(19) -0.001(2) -0.0103(18)
C6c 0.037(3) 0.032(2) 0.025(2) -0.005(2) 0.000(2) -0.0110(19)
N7c 0.049(2) 0.0295(19) 0.032(2) -0.0046(16) 0.0100(18) -0.0159(16)
C8c 0.054(3) 0.034(3) 0.034(3) -0.004(2) 0.003(2) -0.018(2)
N9c 0.044(2) 0.040(2) 0.029(2) -0.0108(17) 0.0057(17) -0.0086(17)
N6c 0.067(2) 0.0268(19) 0.0281(19) -0.0113(16) 0.0179(18) -0.0224(17)
O6W 0.057(2) 0.0421(18) 0.065(2) 0.0154(16) 0.0023(17) -0.0274(15)

loop_
_atom_type_symbol
_atom_type_description
_atom_type_scat_dispersion_real
_atom_type_scat_dispersion_imag
_atom_type_scat_source
C C 0.0033 0.0016 'International Tables Vol C Tables 4.2.6.8 and 6.1.1.4'
H H 0 0 'International Tables Vol C Tables 4.2.6.8 and 6.1.1.4'
N N 0.0061 0.0033 'International Tables Vol C Tables 4.2.6.8 and 6.1.1.4'
O O 0.0106 0.006 'International Tables Vol C Tables 4.2.6.8 and 6.1.1.4'
Zn Zn 0.2839 1.4301 'International Tables Vol C Tables 4.2.6.8 and 6.1.1.4'

loop_
_geom_angle_atom_site_label_1
_geom_angle_atom_site_label_2
_geom_angle_atom_site_label_3
_geom_angle
_geom_angle_site_symmetry_1
_geom_angle_site_symmetry_3
_geom_angle_publ_flag
O2 Zn1 O4 163.41(9) . . ?
O2 Zn1 N3a 95.95(10) . . ?
O4 Zn1 N3a 95.39(10) . . ?
O2 Zn1 O5W 101.86(9) . . ?
O4 Zn1 O5W 91.77(9) . . ?
N3a Zn1 O5W 81.43(10) . . ?
O2 Zn1 O1 79.89(9) . . ?
O4 Zn1 O1 92.34(9) . . ?
N3a Zn1 O1 163.67(10) . . ?
O5W Zn1 O1 83.98(9) . . ?
O2 Zn1 O3 89.42(9) . . ?
O4 Zn1 O3 77.55(8) . . ?
N3a Zn1 O3 94.99(10) . . ?
O5W Zn1 O3 168.43(8) . . ?
O1 Zn1 O3 100.72(9) . . ?
O1 C9 O2 125.5(3) . 2_655 ?
O1 C9 C9 117.1(4) . 2_655 ?
O2 C9 C9 117.4(4) 2_655 2_655 ?
C9 O1 Zn1 111.6(2) . . ?
C9 O2 Zn1 114.0(2) 2_655 . ?
O4 C10 O3 126.8(3) 2_565 . ?
O4 C10 C10 117.2(4) 2_565 2_565 ?
O3 C10 C10 116.1(4) . 2_565 ?
C10 O3 Zn1 113.5(2) . . ?
C10 O4 Zn1 115.7(2) 2_565 . ?
Zn1 O5W H51W 105.1 . . ?
Zn1 O5W H52W 127.1 . . ?
H51W O5W H52W 106 . . ?
C2a N1a C6a 119.2(3) . . ?
N3a C2a N1a 128.9(3) . . ?
N3a C2a H2a 118.2 . . ?
N1a C2a H2a 112.5 . . ?
C2a N3a C4a 111.3(3) . . ?
C2a N3a Zn1 125.2(2) . . ?
C4a N3a Zn1 123.3(2) . . ?
N3a C4a N9a 128.7(3) . . ?
N3a C4a C5a 125.8(3) . . ?
N9a C4a C5a 105.5(3) . . ?
C4a C5a N7a 111.3(3) . . ?
C4a C5a C6a 117.7(3) . . ?
N7a C5a C6a 131.1(3) . . ?
N6a C6a N1a 119.5(3) . . ?
N6a C6a C5a 123.4(3) . . ?
N1a C6a C5a 117.1(3) . . ?
C8a N7a C5a 102.9(3) . . ?
N7a C8a N9a 114.4(3) . . ?
N7a C8a H8a 129.7 . . ?
N9a C8a H8a 114.4 . . ?
C8a N9a C4a 105.9(3) . . ?
C8a N9a H9a 121.2 . . ?
C4a N9a H9a 131.2 . . ?
C6a N6a H6aA 118.3 . . ?
C6a N6a H6aB 120.9 . . ?
H6aA N6a H6aB 120.6 . . ?
C2b N1b C6b 118.9(3) . . ?
N3b C2b N1b 128.4(3) . . ?
N3b C2b H2b 113.7 . . ?
N1b C2b H2b 117.8 . . ?
C2b N3b C4b 111.1(3) . . ?
N3b C4b N9b 128.2(3) . . ?
N3b C4b C5b 126.6(3) . . ?
N9b C4b C5b 105.1(3) . . ?
N7b C5b C4b 111.4(3) . . ?
N7b C5b C6b 131.6(3) . . ?
C4b C5b C6b 117.0(3) . . ?
N6b C6b N1b 119.4(3) . . ?
N6b C6b C5b 122.7(3) . . ?
N1b C6b C5b 117.9(3) . . ?
C8b N7b C5b 103.0(3) . . ?
N7b C8b N9b 114.4(3) . . ?
N7b C8b H8b 116.3 . . ?
N9b C8b H8b 129.2 . . ?
C8b N9b C4b 106.0(3) . . ?
C8b N9b H9b 116.6 . . ?
C4b N9b H9b 136.7 . . ?
C6b N6b H6bB 129.4 . . ?
C6b N6b H6bA 123.7 . . ?
H6bB N6b H6bA 106.7 . . ?
C2c N1c C6c 118.5(3) . . ?
N1c C2c N3c 130.3(3) . . ?
N1c C2c H2c 114 . . ?
N3c C2c H2c 115.4 . . ?
C2c N3c C4c 110.2(3) . . ?
N3c C4c N9c 127.9(4) . . ?
N3c C4c C5c 125.6(3) . . ?
N9c C4c C5c 106.5(3) . . ?
C4c C5c N7c 110.1(3) . . ?
C4c C5c C6c 118.2(3) . . ?
N7c C5c C6c 131.7(3) . . ?
N6c C6c N1c 118.0(3) . . ?
N6c C6c C5c 124.8(3) . . ?
N1c C6c C5c 117.2(3) . . ?
C8c N7c C5c 103.0(3) . . ?
N7c C8c N9c 114.2(3) . . ?
N7c C8c H8c 117.8 . . ?
N9c C8c H8c 123 . . ?
C8c N9c C4c 106.2(3) . . ?
C8c N9c H9c 123.6 . . ?
C4c N9c H9c 129.7 . . ?
C6c N6c H6cA 122.9 . . ?
C6c N6c H6cB 123.3 . . ?
H6cA N6c H6cB 113.7 . . ?
H61W O6W H62W 108.3 . . ?

loop_
_geom_bond_atom_site_label_1
_geom_bond_atom_site_label_2
_geom_bond_distance
_geom_bond_site_symmetry_2
_geom_bond_publ_flag
Zn1 O2 2.052(2) . ?
Zn1 O4 2.097(2) . ?
Zn1 N3a 2.114(3) . ?
Zn1 O5W 2.116(2) . ?
Zn1 O1 2.143(2) . ?
Zn1 O3 2.177(3) . ?
C9 O1 1.258(4) . ?
C9 O2 1.269(4) 2_655 ?
C9 C9 1.539(6) 2_655 ?
O2 C9 1.269(4) 2_655 ?
C10 O4 1.251(3) 2_565 ?
C10 O3 1.257(3) . ?
C10 C10 1.554(6) 2_565 ?
O4 C10 1.251(3) 2_565 ?
O5W H51W 1.02 . ?
O5W H52W 1.04 . ?
N1a C2a 1.338(4) . ?
N1a C6a 1.346(4) . ?
C2a N3a 1.324(4) . ?
C2a H2a 1.09 . ?
N3a C4a 1.353(4) . ?
C4a N9a 1.372(4) . ?
C4a C5a 1.379(4) . ?
C5a N7a 1.390(4) . ?
C5a C6a 1.412(4) . ?
C6a N6a 1.322(4) . ?
N7a C8a 1.313(4) . ?
C8a N9a 1.363(4) . ?
C8a H8a 1.17 . ?
N9a H9a 0.98 . ?
N6a H6aA 0.96 . ?
N6a H6aB 0.94 . ?
N1b C2b 1.341(4) . ?
N1b C6b 1.346(4) . ?
C2b N3b 1.340(4) . ?
C2b H2b 1.06 . ?
N3b C4b 1.338(4) . ?
C4b N9b 1.377(4) . ?
C4b C5b 1.385(4) . ?
C5b N7b 1.386(4) . ?
C5b C6b 1.403(4) . ?
C6b N6b 1.325(4) . ?
N7b C8b 1.316(4) . ?
C8b N9b 1.361(4) . ?
C8b H8b 1.10 . ?
N9b H9b 1.04 . ?
N6b H6bB 1.03 . ?
N6b H6bA 0.93 . ?
N1c C2c 1.324(4) . ?
N1c C6c 1.356(4) . ?
C2c N3c 1.333(4) . ?
C2c H2c 1.14 . ?
N3c C4c 1.358(4) . ?
C4c N9c 1.361(4) . ?
C4c C5c 1.383(4) . ?
C5c N7c 1.399(4) . ?
C5c C6c 1.400(4) . ?
C6c N6c 1.322(4) . ?
N7c C8c 1.324(4) . ?
C8c N9c 1.354(4) . ?
C8c H8c 0.99 . ?
N9c H9c 0.98 . ?
N6c H6cA 0.98 . ?
N6c H6cB 0.98 . ?
O6W H61W 1.09 . ?
O6W H62W 1.00 . ?

loop_
_geom_hbond_atom_site_label_D
_geom_hbond_atom_site_label_H
_geom_hbond_atom_site_label_A
_geom_hbond_distance_DH
_geom_hbond_distance_HA
_geom_hbond_distance_DA
_geom_hbond_angle_DHA
_geom_hbond_site_symmetry_A
N9a H9a O1 0.98 2.22 3.089(3) 147 2_665
N9c H9c N3b 0.98 1.92 2.886(4) 167.7 2_666
N6c H6cA N7a 0.98 2.04 3.001(4) 164.9 1_645
N6c H6cB N1a 0.98 2.01 2.949(4) 160.7 1_655
N9b H9b O6W 1.04 1.79 2.774(4) 157.3 .
N6b H6bB O3 1.03 2.06 3.069(4) 167.2 1_665
N6b H6bA O3 0.93 2.27 3.143(4) 154.8 2_665
N6a H6aA N7c 0.96 2.17 3.123(4) 171.7 1_455
N6a H6aB N1c 0.94 1.99 2.888(4) 159.5 1_465
O5W H51W N1b 1.02 1.85 2.869(4) 175.9 1_545
O5W H52W O4 1.04 1.68 2.691(3) 164 2_665
O6W H62W N3c 1 1.9 2.810(4) 149.3 2_656
O6W H61W N7c 1.09 2.13 3.006(4) 135.1 .
C8a H8a O2 1.17 2.18 3.236(3) 149 1_565
C8c H8c O6W 0.99 2.67 3.520(4) 143.4 2_666
